data_7118693
loop_
_publ_author_name
'Cheng, Ping'
'Guo, Wengang'
'Chen, Ping'
'Liu, Yan'
'Du, Xin'
'Li, Can'

_publ_section_title
;
 The enantioselective construction of chiral spirooxindole-based
 4-thiazolidinone via asymmetric catalytic formal [3+2] annulation using a
 bifunctional catalyst.
;
_journal_issue 16
_journal_name_full 'Chemical communications (Cambridge, England)'
_journal_page_first 3418
_journal_page_last 3421
_journal_paper_doi 10.1039/c5cc10292h
_journal_volume 52
_journal_year 2016
_chemical_absolute_configuration ad
_chemical_formula_sum 'C22 H23 Br N2 O4 S'
_chemical_formula_weight 491.39
_chemical_name_systematic
; 
 ? 
;
_space_group_crystal_system monoclinic
_space_group_IT_number 4
_space_group_name_Hall 'P 2yb'
_space_group_name_H-M_alt 'P 1 21 1'
_symmetry_space_group_name_Hall 'P 2yb'
_symmetry_space_group_name_H-M 'P 1 21 1'
_atom_sites_solution_hydrogens mixed
_audit_creation_method SHELXL-2013
_audit_update_record
;
2016-01-26 deposited with the CCDC.
2016-02-02 downloaded from the CCDC.
;
_cell_angle_alpha 90
_cell_angle_beta 103.504(2)
_cell_angle_gamma 90
_cell_formula_units_Z 4
_cell_length_a 10.3517(8)
_cell_length_b 17.5995(15)
_cell_length_c 13.2555(11)
_cell_measurement_reflns_used 1146
_cell_measurement_temperature 293(2)
_cell_measurement_theta_max 33.240
_cell_measurement_theta_min 4.662
_cell_volume 2348.2(3)
_computing_cell_refinement 'Bruker SMART'
_computing_data_collection 'Bruker SMART'
_computing_data_reduction 'Bruker SHELXTL'
_computing_molecular_graphics 'Bruker SHELXTL'
_computing_publication_material 'Bruker SHELXTL'
_computing_structure_refinement 'SHELXL-2013 (Sheldrick, 2013)'
_computing_structure_solution 'Bruker SHELXTL'
_diffrn_ambient_temperature 293(2)
_diffrn_measured_fraction_theta_full 1.000
_diffrn_measured_fraction_theta_max 1.000
_diffrn_measurement_device_type 'CCD area detector'
_diffrn_measurement_method 'phi and omega scans'
_diffrn_radiation_type MoK\a
_diffrn_radiation_wavelength 0.71073
_diffrn_reflns_av_R_equivalents 0.0589
_diffrn_reflns_av_unetI/netI 0.1466
_diffrn_reflns_laue_measured_fraction_full 1.000
_diffrn_reflns_laue_measured_fraction_max 1.000
_diffrn_reflns_limit_h_max 12
_diffrn_reflns_limit_h_min -11
_diffrn_reflns_limit_k_max 21
_diffrn_reflns_limit_k_min -21
_diffrn_reflns_limit_l_max 16
_diffrn_reflns_limit_l_min -14
_diffrn_reflns_number 13809
_diffrn_reflns_point_group_measured_fraction_full 0.980
_diffrn_reflns_point_group_measured_fraction_max 0.979
_diffrn_reflns_theta_full 25.242
_diffrn_reflns_theta_max 25.492
_diffrn_reflns_theta_min 1.958
_exptl_absorpt_coefficient_mu 1.868
_exptl_absorpt_correction_T_max 0.7456
_exptl_absorpt_correction_T_min 0.5838
_exptl_absorpt_correction_type multi-scan
_exptl_absorpt_process_details sadabs
_exptl_crystal_colour colorless
_exptl_crystal_density_diffrn 1.390
_exptl_crystal_description prismatic
_exptl_crystal_F_000 1008
_exptl_crystal_size_max 0.180
_exptl_crystal_size_mid 0.160
_exptl_crystal_size_min 0.110
_refine_diff_density_max 0.332
_refine_diff_density_min -0.224
_refine_diff_density_rms 0.054
_refine_ls_abs_structure_details
; 
 Flack x determined using 1314 quotients [(I+)-(I-)]/[(I+)+(I-)] 
 (Parsons and Flack (2004), Acta Cryst. A60, s61). 
;
_refine_ls_abs_structure_Flack 0.037(12)
_refine_ls_extinction_method none
_refine_ls_goodness_of_fit_ref 0.947
_refine_ls_hydrogen_treatment mixed
_refine_ls_matrix_type full
_refine_ls_number_parameters 587
_refine_ls_number_reflns 8545
_refine_ls_number_restraints 82
_refine_ls_restrained_S_all 0.945
_refine_ls_R_factor_all 0.1506
_refine_ls_R_factor_gt 0.0613
_refine_ls_shift/su_max 0.010
_refine_ls_shift/su_mean 0.001
_refine_ls_structure_factor_coef Fsqd
_refine_ls_weighting_details 'w=1/[\s^2^(Fo^2^)+(0.0342P)^2^] where P=(Fo^2^+2Fc^2^)/3'
_refine_ls_weighting_scheme calc
_refine_ls_wR_factor_gt 0.1187
_refine_ls_wR_factor_ref 0.1528
_reflns_Friedel_coverage 0.893
_reflns_friedel_fraction_full 0.959
_reflns_friedel_fraction_max 0.957
_reflns_number_gt 4040
_reflns_number_total 8545
_reflns_threshold_expression 'I > 2\s(I)'
_cod_data_source_file c5cc10292h2.cif
_cod_data_source_block cd15013
_cod_depositor_comments 'Adding full bibliography for 7118693--7118694.cif.'
_cod_database_code 7118693
_shelx_space_group_comment
; 
The symmetry employed for this shelxl refinement is uniquely defined 
by the following loop, which should always be used as a source of 
symmetry information in preference to the above space-group names. 
They are only intended as comments. 
;
_shelx_estimated_absorpt_t_min 0.730
_shelx_estimated_absorpt_t_max 0.821
_shelxl_version_number 2013-4

loop_
_space_group_symop_operation_xyz
'x, y, z'
'-x, y+1/2, -z'

loop_
_atom_site_label
_atom_site_type_symbol
_atom_site_fract_x
_atom_site_fract_y
_atom_site_fract_z
_atom_site_U_iso_or_equiv
_atom_site_adp_type
_atom_site_occupancy
_atom_site_site_symmetry_order
_atom_site_calc_flag
_atom_site_refinement_flags_posn
_atom_site_refinement_flags_adp
_atom_site_refinement_flags_occupancy
_atom_site_disorder_assembly
_atom_site_disorder_group
Br1 Br 0.99168(13) 0.93130(15) 0.10477(16) 0.1536(9) Uani 1 1 d . . . . .
Br2 Br 0.71019(14) 1.09779(8) 0.42126(13) 0.1010(6) Uani 1 1 d . . . . .
S1 S 0.4779(3) 0.75975(16) 0.0603(2) 0.0604(8) Uani 1 1 d . . . . .
S2 S 0.5764(3) 0.76485(19) 0.3469(2) 0.0693(9) Uani 1 1 d . . . . .
N1 N 0.4030(8) 0.9560(5) 0.0595(6) 0.051(2) Uani 1 1 d . . . . .
N2 N 0.4568(8) 0.8215(4) -0.1213(6) 0.044(2) Uani 1 1 d . . . . .
N3 N 0.9257(8) 0.7793(5) 0.4286(7) 0.064(3) Uani 1 1 d . . . . .
N4 N 0.6550(7) 0.7774(5) 0.5471(6) 0.049(2) Uani 1 1 d . . . . .
O1 O 0.2380(7) 0.8827(4) -0.0373(6) 0.065(2) Uani 1 1 d . . . . .
O2 O 0.5396(8) 0.7009(4) -0.1498(7) 0.078(2) Uani 1 1 d . . . . .
H2 H 0.6064 0.7216 -0.1153 0.117 Uiso 1 1 calc R U . . .
O3 O 0.4033(7) 0.8523(4) -0.2919(6) 0.0582(19) Uani 1 1 d . . . . .
O4 O 0.4565(7) 0.9417(4) -0.1675(5) 0.0582(18) Uani 1 1 d . . . . .
O5 O 0.8373(8) 0.6692(5) 0.4753(6) 0.070(2) Uani 1 1 d . . . . .
O6 O 0.4213(7) 0.7906(5) 0.5240(6) 0.074(2) Uani 1 1 d . . . . .
H6 H 0.4285 0.8107 0.5809 0.111 Uiso 1 1 calc R U . . .
O7 O 0.6835(7) 0.7746(5) 0.7218(5) 0.067(2) Uani 1 1 d . . . . .
O8 O 0.8507(7) 0.8065(4) 0.6455(5) 0.064(2) Uani 1 1 d . . . . .
C1 C 0.3538(11) 0.8952(6) -0.0020(8) 0.048(3) Uani 1 1 d . . . . .
C2 C 0.4735(9) 0.8480(6) -0.0144(7) 0.043(2) Uani 1 1 d . . . . .
C3 C 0.5882(9) 0.8962(6) 0.0337(8) 0.045(3) Uani 1 1 d . . . . .
C4 C 0.5419(10) 0.9581(6) 0.0799(8) 0.049(3) Uani 1 1 d . . . . .
C5 C 0.6283(12) 1.0108(7) 0.1373(8) 0.069(3) Uani 1 1 d . . . . .
H5 H 0.5980 1.0508 0.1714 0.083 Uiso 1 1 calc R U . . .
C6 C 0.7648(12) 1.0007(9) 0.1412(10) 0.082(4) Uani 1 1 d . . . . .
H6A H 0.8263 1.0357 0.1767 0.099 Uiso 1 1 calc R U . . .
C7 C 0.8074(11) 0.9399(10) 0.0933(11) 0.082(4) Uani 1 1 d . . . . .
C8 C 0.7225(11) 0.8845(8) 0.0412(9) 0.070(3) Uani 1 1 d . . . . .
H8 H 0.7537 0.8419 0.0129 0.084 Uiso 1 1 calc R U . . .
C9 C 0.3796(10) 0.7125(6) -0.0520(8) 0.059(3) Uani 1 1 d . . . . .
H9A H 0.3923 0.6579 -0.0461 0.071 Uiso 1 1 calc R U . . .
H9B H 0.2860 0.7236 -0.0597 0.071 Uiso 1 1 calc R U . . .
C10 C 0.4273(11) 0.7425(6) -0.1417(8) 0.053(3) Uani 1 1 d . . . . .
H10 H 0.3575 0.7371 -0.2055 0.063 Uiso 1 1 calc R U . . .
C11 C 0.4366(10) 0.8711(6) -0.2021(9) 0.047(3) Uani 1 1 d . . . . .
C12 C 0.4451(14) 1.0086(6) -0.2379(9) 0.073(4) Uani 1 1 d . . . . .
C13 C 0.3035(15) 1.0173(8) -0.2990(11) 0.099(4) Uani 1 1 d . . . . .
H13A H 0.2815 0.9762 -0.3477 0.149 Uiso 1 1 calc R U . . .
H13B H 0.2939 1.0647 -0.3358 0.149 Uiso 1 1 calc R U . . .
H13C H 0.2451 1.0164 -0.2525 0.149 Uiso 1 1 calc R U . . .
C14 C 0.5424(14) 0.9962(8) -0.3083(12) 0.104(5) Uani 1 1 d . . . . .
H14A H 0.6297 0.9863 -0.2663 0.156 Uiso 1 1 calc R U . . .
H14B H 0.5446 1.0409 -0.3494 0.156 Uiso 1 1 calc R U . . .
H14C H 0.5135 0.9536 -0.3532 0.156 Uiso 1 1 calc R U . . .
C15 C 0.4878(19) 1.0722(7) -0.1631(11) 0.126(6) Uani 1 1 d . . . . .
H15A H 0.4266 1.0769 -0.1190 0.189 Uiso 1 1 calc R U . . .
H15B H 0.4891 1.1188 -0.2006 0.189 Uiso 1 1 calc R U . . .
H15C H 0.5752 1.0619 -0.1215 0.189 Uiso 1 1 calc R U . . .
C16 C 0.3205(10) 1.0153(6) 0.0874(8) 0.058(3) Uani 1 1 d . . . . .
H16A H 0.2317 1.0107 0.0435 0.070 Uiso 1 1 calc R U . . .
H16B H 0.3556 1.0642 0.0732 0.070 Uiso 1 1 calc R U . . .
C17 C 0.3117(9) 1.0135(7) 0.1984(9) 0.054(3) Uani 1 1 d . . . . .
C18 C 0.2543(11) 1.0772(6) 0.2351(11) 0.073(4) Uani 1 1 d . . . . .
H18 H 0.2280 1.1187 0.1918 0.088 Uiso 1 1 calc R U . . .
C19 C 0.2376(16) 1.0781(10) 0.3321(14) 0.100(5) Uani 1 1 d . . . . .
H19 H 0.1993 1.1203 0.3555 0.121 Uiso 1 1 calc R U . . .
C20 C 0.2753(14) 1.0191(13) 0.3960(11) 0.098(5) Uani 1 1 d . . . . .
H20 H 0.2652 1.0212 0.4638 0.118 Uiso 1 1 calc R U . . .
C21 C 0.3296(11) 0.9544(10) 0.3610(11) 0.090(4) Uani 1 1 d . . . . .
H21 H 0.3534 0.9127 0.4045 0.108 Uiso 1 1 calc R U . . .
C22 C 0.3477(10) 0.9530(8) 0.2610(9) 0.068(3) Uani 1 1 d . . . . .
H22 H 0.3846 0.9104 0.2370 0.081 Uiso 1 1 calc R U . . .
C23 C 0.8316(11) 0.7369(8) 0.4564(9) 0.060(3) Uani 1 1 d . . . . .
C24 C 0.7099(9) 0.7892(6) 0.4575(8) 0.051(3) Uani 1 1 d . . . . .
C25 C 0.7653(10) 0.8651(6) 0.4425(8) 0.050(3) Uani 1 1 d . . . . .
C26 C 0.8891(10) 0.8574(7) 0.4225(9) 0.063(3) Uani 1 1 d . . . . .
C27 C 0.9609(11) 0.9188(7) 0.4036(9) 0.073(3) Uani 1 1 d . . . . .
H27 H 1.0439 0.9123 0.3892 0.087 Uiso 1 1 calc R U . . .
C28 C 0.9084(12) 0.9903(7) 0.4063(10) 0.070(3) Uani 1 1 d . . . . .
H28 H 0.9567 1.0328 0.3953 0.084 Uiso 1 1 calc R U . . .
C29 C 0.7834(12) 0.9989(6) 0.4255(9) 0.065(3) Uani 1 1 d . . . . .
C30 C 0.7091(10) 0.9368(8) 0.4418(8) 0.062(3) Uani 1 1 d . . . . .
H30 H 0.6238 0.9429 0.4520 0.075 Uiso 1 1 calc R U . . .
C31 C 0.5071(11) 0.7016(6) 0.4246(8) 0.065(3) Uani 1 1 d . . . . .
H31A H 0.4134 0.6935 0.3941 0.078 Uiso 1 1 calc R U . . .
H31B H 0.5522 0.6529 0.4307 0.078 Uiso 1 1 calc R U . . .
C32 C 0.5259(10) 0.7385(6) 0.5291(8) 0.054(3) Uani 1 1 d . . . . .
H32 H 0.5261 0.7003 0.5830 0.065 Uiso 1 1 calc R U . . .
C33 C 0.7289(11) 0.7854(6) 0.6458(9) 0.053(3) Uani 1 1 d . . . . .
C34 C 0.9500(11) 0.8264(9) 0.7424(10) 0.074(4) Uani 1 1 d . . . . .
C35 C 0.9757(16) 0.7628(12) 0.8176(15) 0.164(9) Uani 1 1 d . . . . .
H35A H 0.9840 0.7163 0.7817 0.246 Uiso 1 1 calc R U . . .
H35B H 0.9033 0.7586 0.8512 0.246 Uiso 1 1 calc R U . . .
H35C H 1.0566 0.7723 0.8686 0.246 Uiso 1 1 calc R U . . .
C36 C 0.8997(14) 0.8949(10) 0.7894(14) 0.143(8) Uani 1 1 d . . . . .
H36A H 0.8242 0.8808 0.8158 0.214 Uiso 1 1 calc R U . . .
H36B H 0.8741 0.9335 0.7375 0.214 Uiso 1 1 calc R U . . .
H36C H 0.9686 0.9141 0.8451 0.214 Uiso 1 1 calc R U . . .
C37 C 1.0712(12) 0.8431(12) 0.7037(12) 0.143(8) Uani 1 1 d . . . . .
H37A H 1.1402 0.8615 0.7599 0.214 Uiso 1 1 calc R U . . .
H37B H 1.0508 0.8810 0.6503 0.214 Uiso 1 1 calc R U . . .
H37C H 1.1005 0.7976 0.6760 0.214 Uiso 1 1 calc R U . . .
C38 C 1.0474(14) 0.7473(9) 0.4103(13) 0.091(5) Uani 1 1 d D . . . .
C39 C 1.066(2) 0.7220(12) 0.3163(14) 0.153(6) Uani 0.7 1 d G U P A 1
C40 C 1.1374(19) 0.7651(10) 0.2604(16) 0.157(6) Uani 0.7 1 d G U P A 1
H40 H 1.1749 0.8110 0.2869 0.188 Uiso 0.7 1 calc R U P A 1
C41 C 1.1530(19) 0.7394(11) 0.1647(15) 0.162(6) Uani 0.7 1 d G U P A 1
H41 H 1.2010 0.7683 0.1273 0.194 Uiso 0.7 1 calc R U P A 1
C42 C 1.097(2) 0.6707(12) 0.1251(14) 0.164(6) Uani 0.7 1 d G U P A 1
H42 H 1.1075 0.6536 0.0611 0.197 Uiso 0.7 1 calc R U P A 1
C43 C 1.025(2) 0.6277(10) 0.1811(19) 0.160(6) Uani 0.5 1 d G U P A 1
H43 H 0.9879 0.5817 0.1545 0.192 Uiso 0.5 1 calc R U P A 1
C44 C 1.010(2) 0.6533(12) 0.2767(18) 0.156(6) Uani 0.5 1 d G U P A 1
H44 H 0.9619 0.6245 0.3141 0.188 Uiso 0.5 1 calc R U P A 1
C39' C 1.027(4) 0.730(2) 0.2972(17) 0.141(9) Uani 0.3 1 d DG U P A 2
C40' C 1.146(3) 0.725(3) 0.266(3) 0.143(9) Uani 0.3 1 d DG U P A 2
H40' H 1.2261 0.7372 0.3122 0.172 Uiso 0.3 1 calc R U P A 2
C41' C 1.146(3) 0.703(3) 0.165(3) 0.146(9) Uani 0.3 1 d DG U P A 2
H41' H 1.2255 0.6996 0.1444 0.175 Uiso 0.3 1 calc R U P A 2
C42' C 1.027(3) 0.685(2) 0.0960(19) 0.146(9) Uani 0.3 1 d DG U P A 2
H42' H 1.0266 0.6703 0.0287 0.175 Uiso 0.3 1 calc R U P A 2
C43' C 0.908(3) 0.6903(18) 0.1273(17) 0.145(8) Uani 0.5 1 d DG U P A 2
H43' H 0.8282 0.6786 0.0810 0.175 Uiso 0.5 1 calc R U P A 2
C44' C 0.908(3) 0.7128(18) 0.2279(19) 0.143(8) Uani 0.5 1 d DG U P A 2
H44' H 0.8287 0.7162 0.2489 0.171 Uiso 0.5 1 calc R U P A 2
H38B H 1.115(5) 0.778(3) 0.446(4) 0.04(2) Uiso 1 1 d D . . . .
H38A H 1.081(8) 0.712(4) 0.463(5) 0.03(3) Uiso 1 1 d D . . . .

loop_
_atom_site_aniso_label
_atom_site_aniso_U_11
_atom_site_aniso_U_22
_atom_site_aniso_U_33
_atom_site_aniso_U_23
_atom_site_aniso_U_13
_atom_site_aniso_U_12
Br1 0.0463(7) 0.239(3) 0.1705(19) -0.0024(19) 0.0154(9) -0.0194(12)
Br2 0.1039(11) 0.0621(8) 0.1355(14) -0.0076(10) 0.0249(10) 0.0101(9)
S1 0.082(2) 0.0512(18) 0.0506(17) 0.0107(15) 0.0205(15) 0.0020(15)
S2 0.073(2) 0.086(2) 0.0457(17) -0.0187(17) 0.0085(15) -0.0075(18)
N1 0.052(5) 0.049(6) 0.056(6) -0.014(5) 0.024(4) 0.004(4)
N2 0.060(5) 0.037(5) 0.039(5) -0.001(4) 0.020(4) 0.001(4)
N3 0.056(6) 0.067(7) 0.075(7) 0.012(5) 0.027(5) 0.006(5)
N4 0.045(5) 0.064(6) 0.040(5) -0.007(4) 0.017(4) -0.012(4)
O1 0.039(4) 0.075(6) 0.080(6) -0.020(4) 0.010(4) 0.004(4)
O2 0.094(6) 0.058(5) 0.094(7) 0.000(4) 0.047(5) 0.015(5)
O3 0.090(5) 0.054(5) 0.035(4) 0.003(4) 0.022(4) 0.007(4)
O4 0.096(5) 0.036(4) 0.043(4) 0.004(4) 0.016(4) -0.006(4)
O5 0.079(5) 0.066(6) 0.071(6) 0.007(5) 0.029(4) -0.003(4)
O6 0.053(4) 0.111(7) 0.057(5) -0.022(5) 0.012(4) 0.003(5)
O7 0.060(5) 0.095(6) 0.047(5) 0.000(4) 0.015(4) -0.012(4)
O8 0.046(4) 0.102(6) 0.048(5) -0.004(4) 0.016(4) -0.020(4)
C1 0.053(7) 0.047(7) 0.044(7) 0.000(5) 0.009(5) 0.000(6)
C2 0.057(6) 0.040(5) 0.031(6) -0.004(5) 0.007(5) 0.000(5)
C3 0.038(6) 0.054(7) 0.042(6) -0.008(5) 0.012(5) -0.001(5)
C4 0.049(6) 0.057(8) 0.037(6) 0.002(6) 0.004(5) -0.006(6)
C5 0.081(9) 0.073(8) 0.047(7) -0.008(7) 0.003(6) -0.008(7)
C6 0.059(8) 0.114(12) 0.062(9) 0.015(9) -0.009(7) -0.039(8)
C7 0.055(8) 0.097(11) 0.092(10) 0.006(9) 0.014(7) 0.004(9)
C8 0.051(7) 0.091(10) 0.065(8) -0.003(7) 0.007(6) -0.003(7)
C9 0.078(8) 0.048(7) 0.063(8) -0.003(6) 0.039(7) -0.005(6)
C10 0.066(7) 0.045(7) 0.048(7) 0.002(5) 0.016(6) 0.006(6)
C11 0.057(7) 0.040(7) 0.045(7) 0.000(6) 0.016(6) -0.001(5)
C12 0.120(11) 0.040(7) 0.056(8) 0.007(6) 0.015(8) -0.015(7)
C13 0.126(12) 0.089(10) 0.083(10) 0.032(9) 0.025(9) 0.024(10)
C14 0.125(12) 0.076(10) 0.125(13) 0.033(9) 0.055(11) -0.001(8)
C15 0.25(2) 0.045(10) 0.080(10) 0.001(7) 0.034(12) -0.018(9)
C16 0.069(7) 0.043(6) 0.065(8) -0.011(6) 0.022(6) 0.005(6)
C17 0.044(6) 0.070(8) 0.052(7) -0.017(7) 0.018(5) -0.009(6)
C18 0.086(9) 0.050(9) 0.090(11) -0.018(7) 0.034(8) -0.006(6)
C19 0.131(13) 0.093(14) 0.091(12) -0.027(11) 0.054(11) -0.021(10)
C20 0.093(11) 0.154(17) 0.053(9) -0.040(11) 0.028(8) -0.030(11)
C21 0.062(8) 0.137(15) 0.069(10) 0.014(10) 0.009(7) -0.021(9)
C22 0.072(7) 0.079(9) 0.055(8) 0.008(7) 0.021(6) 0.025(7)
C23 0.067(8) 0.066(9) 0.052(7) 0.006(6) 0.023(6) -0.003(7)
C24 0.047(6) 0.062(7) 0.047(6) -0.009(5) 0.019(5) -0.009(5)
C25 0.048(6) 0.060(8) 0.043(6) 0.000(6) 0.015(5) -0.002(6)
C26 0.056(7) 0.065(8) 0.073(8) 0.005(7) 0.026(7) 0.000(6)
C27 0.064(7) 0.074(9) 0.089(10) 0.020(8) 0.035(7) -0.002(7)
C28 0.066(8) 0.064(9) 0.083(10) 0.007(7) 0.022(7) -0.008(7)
C29 0.065(8) 0.051(8) 0.074(9) -0.002(6) 0.009(7) 0.001(6)
C30 0.058(6) 0.080(9) 0.049(7) -0.009(7) 0.010(5) -0.010(7)
C31 0.074(8) 0.059(8) 0.066(8) -0.026(6) 0.021(6) -0.018(6)
C32 0.053(7) 0.068(8) 0.042(6) -0.016(6) 0.013(5) -0.015(6)
C33 0.059(7) 0.058(7) 0.046(7) -0.001(6) 0.022(6) -0.006(6)
C34 0.048(7) 0.114(11) 0.057(8) -0.019(8) 0.005(6) -0.015(7)
C35 0.107(13) 0.19(2) 0.157(17) 0.074(17) -0.042(12) -0.059(13)
C36 0.087(10) 0.168(19) 0.162(17) -0.091(15) 0.005(10) -0.018(11)
C37 0.061(9) 0.28(2) 0.086(11) -0.006(13) 0.014(8) -0.048(12)
C38 0.057(9) 0.091(11) 0.137(14) 0.021(11) 0.046(10) 0.006(8)
C39 0.187(13) 0.129(12) 0.191(16) -0.026(11) 0.145(12) -0.015(10)
C40 0.192(13) 0.130(12) 0.195(16) -0.026(11) 0.141(11) -0.014(10)
C41 0.197(13) 0.133(12) 0.199(16) -0.028(11) 0.137(12) -0.013(10)
C42 0.199(13) 0.136(12) 0.200(16) -0.032(11) 0.133(12) -0.013(10)
C43 0.195(13) 0.133(12) 0.198(16) -0.030(11) 0.138(12) -0.016(10)
C44 0.191(13) 0.131(12) 0.194(16) -0.028(11) 0.141(12) -0.017(10)
C39' 0.155(19) 0.21(2) 0.080(14) 0.021(16) 0.069(14) 0.005(18)
C40' 0.157(19) 0.21(2) 0.083(14) 0.020(16) 0.067(14) 0.007(18)
C41' 0.159(19) 0.21(2) 0.086(14) 0.019(16) 0.066(14) 0.007(18)
C42' 0.159(19) 0.21(2) 0.085(14) 0.018(16) 0.066(14) 0.007(18)
C43' 0.158(18) 0.21(2) 0.085(14) 0.020(16) 0.066(13) 0.005(18)
C44' 0.157(18) 0.21(2) 0.082(14) 0.020(16) 0.068(13) 0.004(17)

loop_
_atom_type_symbol
_atom_type_description
_atom_type_scat_dispersion_real
_atom_type_scat_dispersion_imag
_atom_type_scat_source
C C 0.0033 0.0016 'International Tables Vol C Tables 4.2.6.8 and 6.1.1.4'
H H 0.0000 0.0000 'International Tables Vol C Tables 4.2.6.8 and 6.1.1.4'
N N 0.0061 0.0033 'International Tables Vol C Tables 4.2.6.8 and 6.1.1.4'
O O 0.0106 0.0060 'International Tables Vol C Tables 4.2.6.8 and 6.1.1.4'
S S 0.1246 0.1234 'International Tables Vol C Tables 4.2.6.8 and 6.1.1.4'
Br Br -0.2901 2.4595 'International Tables Vol C Tables 4.2.6.8 and 6.1.1.4'

loop_
_geom_angle_atom_site_label_1
_geom_angle_atom_site_label_2
_geom_angle_atom_site_label_3
_geom_angle
C9 S1 C2 90.4(5)
C31 S2 C24 90.8(5)
C1 N1 C4 110.9(8)
C1 N1 C16 123.7(8)
C4 N1 C16 124.9(9)
C11 N2 C10 119.1(9)
C11 N2 C2 121.3(8)
C10 N2 C2 117.6(8)
C23 N3 C26 110.6(9)
C23 N3 C38 122.9(11)
C26 N3 C38 126.5(10)
C33 N4 C24 122.3(8)
C33 N4 C32 119.4(8)
C24 N4 C32 116.8(8)
C10 O2 H2 109.5
C11 O4 C12 122.8(8)
C32 O6 H6 109.5
C33 O8 C34 122.2(8)
O1 C1 N1 125.0(9)
O1 C1 C2 128.2(9)
N1 C1 C2 106.8(8)
N2 C2 C3 120.1(8)
N2 C2 C1 111.2(8)
C3 C2 C1 103.4(8)
N2 C2 S1 103.5(6)
C3 C2 S1 109.7(7)
C1 C2 S1 108.6(7)
C8 C3 C4 121.9(10)
C8 C3 C2 129.7(10)
C4 C3 C2 108.3(8)
C5 C4 C3 121.5(10)
C5 C4 N1 128.7(10)
C3 C4 N1 109.8(8)
C4 C5 C6 116.6(12)
C4 C5 H5 121.7
C6 C5 H5 121.7
C7 C6 C5 120.5(12)
C7 C6 H6A 119.7
C5 C6 H6A 119.7
C6 C7 C8 123.1(11)
C6 C7 Br1 117.0(11)
C8 C7 Br1 119.8(12)
C3 C8 C7 116.2(12)
C3 C8 H8 121.9
C7 C8 H8 121.9
C10 C9 S1 105.6(7)
C10 C9 H9A 110.6
S1 C9 H9A 110.6
C10 C9 H9B 110.6
S1 C9 H9B 110.6
H9A C9 H9B 108.8
O2 C10 N2 112.2(9)
O2 C10 C9 108.2(8)
N2 C10 C9 106.8(8)
O2 C10 H10 109.9
N2 C10 H10 109.9
C9 C10 H10 109.9
O3 C11 O4 125.8(10)
O3 C11 N2 123.9(10)
O4 C11 N2 110.3(9)
O4 C12 C15 102.0(9)
O4 C12 C13 109.9(10)
C15 C12 C13 112.4(13)
O4 C12 C14 107.5(10)
C15 C12 C14 112.1(12)
C13 C12 C14 112.3(11)
C12 C13 H13A 109.5
C12 C13 H13B 109.5
H13A C13 H13B 109.5
C12 C13 H13C 109.5
H13A C13 H13C 109.5
H13B C13 H13C 109.5
C12 C14 H14A 109.5
C12 C14 H14B 109.5
H14A C14 H14B 109.5
C12 C14 H14C 109.5
H14A C14 H14C 109.5
H14B C14 H14C 109.5
C12 C15 H15A 109.5
C12 C15 H15B 109.5
H15A C15 H15B 109.5
C12 C15 H15C 109.5
H15A C15 H15C 109.5
H15B C15 H15C 109.5
N1 C16 C17 114.3(9)
N1 C16 H16A 108.7
C17 C16 H16A 108.7
N1 C16 H16B 108.7
C17 C16 H16B 108.7
H16A C16 H16B 107.6
C22 C17 C18 119.6(11)
C22 C17 C16 123.4(10)
C18 C17 C16 116.8(11)
C19 C18 C17 120.1(13)
C19 C18 H18 119.9
C17 C18 H18 119.9
C18 C19 C20 121.0(15)
C18 C19 H19 119.5
C20 C19 H19 119.5
C19 C20 C21 120.2(14)
C19 C20 H20 119.9
C21 C20 H20 119.9
C22 C21 C20 119.3(15)
C22 C21 H21 120.4
C20 C21 H21 120.4
C17 C22 C21 119.8(13)
C17 C22 H22 120.1
C21 C22 H22 120.1
O5 C23 N3 126.7(11)
O5 C23 C24 125.1(10)
N3 C23 C24 108.2(10)
N4 C24 C25 118.6(8)
N4 C24 C23 113.2(9)
C25 C24 C23 101.0(8)
N4 C24 S2 105.0(6)
C25 C24 S2 110.4(7)
C23 C24 S2 108.4(7)
C26 C25 C30 119.7(10)
C26 C25 C24 110.2(9)
C30 C25 C24 130.1(9)
C27 C26 C25 121.9(11)
C27 C26 N3 128.7(10)
C25 C26 N3 109.3(9)
C26 C27 C28 118.9(10)
C26 C27 H27 120.5
C28 C27 H27 120.5
C27 C28 C29 119.7(11)
C27 C28 H28 120.1
C29 C28 H28 120.1
C28 C29 C30 121.4(11)
C28 C29 Br2 118.6(9)
C30 C29 Br2 119.9(9)
C29 C30 C25 118.2(9)
C29 C30 H30 120.9
C25 C30 H30 120.9
C32 C31 S2 106.3(7)
C32 C31 H31A 110.5
S2 C31 H31A 110.5
C32 C31 H31B 110.5
S2 C31 H31B 110.5
H31A C31 H31B 108.7
O6 C32 N4 111.4(9)
O6 C32 C31 107.8(8)
N4 C32 C31 105.6(8)
O6 C32 H32 110.6
N4 C32 H32 110.6
C31 C32 H32 110.6
O7 C33 O8 126.9(10)
O7 C33 N4 122.6(9)
O8 C33 N4 110.5(9)
C35 C34 C37 110.3(14)
C35 C34 O8 112.5(12)
C37 C34 O8 102.5(10)
C35 C34 C36 110.6(14)
C37 C34 C36 112.6(14)
O8 C34 C36 108.1(10)
C34 C35 H35A 109.5
C34 C35 H35B 109.5
H35A C35 H35B 109.5
C34 C35 H35C 109.5
H35A C35 H35C 109.5
H35B C35 H35C 109.5
C34 C36 H36A 109.5
C34 C36 H36B 109.5
H36A C36 H36B 109.5
C34 C36 H36C 109.5
H36A C36 H36C 109.5
H36B C36 H36C 109.5
C34 C37 H37A 109.5
C34 C37 H37B 109.5
H37A C37 H37B 109.5
C34 C37 H37C 109.5
H37A C37 H37C 109.5
H37B C37 H37C 109.5
C39 C38 N3 125.8(16)
N3 C38 C39' 108.9(18)
C39 C38 H38B 114(4)
N3 C38 H38B 106(4)
C39' C38 H38B 123(5)
C39 C38 H38A 110(5)
N3 C38 H38A 109(5)
C39' C38 H38A 123(6)
H38B C38 H38A 84(7)
C38 C39 C40 120.6(16)
C38 C39 C44 119.4(16)
C40 C39 C44 120.0
C39 C40 C41 120.0
C39 C40 H40 120.0
C41 C40 H40 120.0
C42 C41 C40 120.0
C42 C41 H41 120.0
C40 C41 H41 120.0
C41 C42 C43 120.0
C41 C42 H42 120.0
C43 C42 H42 120.0
C44 C43 C42 120.0
C44 C43 H43 120.0
C42 C43 H43 120.0
C43 C44 C39 120.0
C43 C44 H44 120.0
C39 C44 H44 120.0
C40' C39' C44' 120.0
C40' C39' C38 113(2)
C44' C39' C38 127(2)
C41' C40' C39' 120.0
C41' C40' H40' 120.0
C39' C40' H40' 120.0
C40' C41' C42' 120.0
C40' C41' H41' 120.0
C42' C41' H41' 120.0
C41' C42' C43' 120.0
C41' C42' H42' 120.0
C43' C42' H42' 120.0
C44' C43' C42' 120.0
C44' C43' H43' 120.0
C42' C43' H43' 120.0
C43' C44' C39' 120.0
C43' C44' H44' 120.0
C39' C44' H44' 120.0

loop_
_geom_bond_atom_site_label_1
_geom_bond_atom_site_label_2
_geom_bond_distance
Br1 C7 1.884(11)
Br2 C29 1.895(11)
S1 C9 1.798(11)
S1 C2 1.837(10)
S2 C31 1.779(11)
S2 C24 1.816(10)
N1 C1 1.370(12)
N1 C4 1.400(12)
N1 C16 1.450(12)
N2 C11 1.360(12)
N2 C10 1.435(13)
N2 C2 1.463(12)
N3 C23 1.345(13)
N3 C26 1.424(14)
N3 C38 1.451(15)
N4 C33 1.360(13)
N4 C24 1.446(11)
N4 C32 1.470(12)
O1 C1 1.201(11)
O2 C10 1.399(11)
O2 H2 0.8200
O3 C11 1.206(12)
O4 C11 1.323(12)
O4 C12 1.491(12)
O5 C23 1.216(13)
O6 C32 1.408(12)
O6 H6 0.8200
O7 C33 1.222(11)
O8 C33 1.316(11)
O8 C34 1.487(13)
C1 C2 1.531(13)
C2 C3 1.476(13)
C3 C8 1.385(14)
C3 C4 1.389(13)
C4 C5 1.386(14)
C5 C6 1.413(16)
C5 H5 0.9300
C6 C7 1.370(18)
C6 H6A 0.9300
C7 C8 1.384(18)
C8 H8 0.9300
C9 C10 1.488(13)
C9 H9A 0.9700
C9 H9B 0.9700
C10 H10 0.9800
C12 C15 1.493(17)
C12 C13 1.508(17)
C12 C14 1.540(17)
C13 H13A 0.9600
C13 H13B 0.9600
C13 H13C 0.9600
C14 H14A 0.9600
C14 H14B 0.9600
C14 H14C 0.9600
C15 H15A 0.9600
C15 H15B 0.9600
C15 H15C 0.9600
C16 C17 1.496(14)
C16 H16A 0.9700
C16 H16B 0.9700
C17 C22 1.349(15)
C17 C18 1.407(15)
C18 C19 1.336(17)
C18 H18 0.9300
C19 C20 1.34(2)
C19 H19 0.9300
C20 C21 1.40(2)
C20 H20 0.9300
C21 C22 1.381(16)
C21 H21 0.9300
C22 H22 0.9300
C23 C24 1.564(15)
C24 C25 1.484(14)
C25 C26 1.375(13)
C25 C30 1.389(15)
C26 C27 1.367(14)
C27 C28 1.376(15)
C27 H27 0.9300
C28 C29 1.384(15)
C28 H28 0.9300
C29 C30 1.381(15)
C30 H30 0.9300
C31 C32 1.501(13)
C31 H31A 0.9700
C31 H31B 0.9700
C32 H32 0.9800
C34 C35 1.48(2)
C34 C37 1.491(16)
C34 C36 1.506(18)
C35 H35A 0.9600
C35 H35B 0.9600
C35 H35C 0.9600
C36 H36A 0.9600
C36 H36B 0.9600
C36 H36C 0.9600
C37 H37A 0.9600
C37 H37B 0.9600
C37 H37C 0.9600
C38 C39 1.38(2)
C38 C39' 1.49(2)
C38 H38B 0.93(3)
C38 H38A 0.94(3)
C39 C40 1.3900
C39 C44 1.3900
C40 C41 1.3900
C40 H40 0.9300
C41 C42 1.3900
C41 H41 0.9300
C42 C43 1.3900
C42 H42 0.9300
C43 C44 1.3900
C43 H43 0.9300
C44 H44 0.9300
C39' C40' 1.3900
C39' C44' 1.3900
C40' C41' 1.3900
C40' H40' 0.9300
C41' C42' 1.3900
C41' H41' 0.9300
C42' C43' 1.3900
C42' H42' 0.9300
C43' C44' 1.3900
C43' H43' 0.9300
C44' H44' 0.9300

loop_
_geom_torsion_atom_site_label_1
_geom_torsion_atom_site_label_2
_geom_torsion_atom_site_label_3
_geom_torsion_atom_site_label_4
_geom_torsion
C4 N1 C1 O1 -174.5(10)
C16 N1 C1 O1 -2.1(15)
C4 N1 C1 C2 6.1(10)
C16 N1 C1 C2 178.5(9)
C11 N2 C2 C3 -63.5(12)
C10 N2 C2 C3 132.6(10)
C11 N2 C2 C1 57.3(12)
C10 N2 C2 C1 -106.5(10)
C11 N2 C2 S1 173.7(7)
C10 N2 C2 S1 9.9(9)
O1 C1 C2 N2 42.5(14)
N1 C1 C2 N2 -138.1(8)
O1 C1 C2 C3 172.8(10)
N1 C1 C2 C3 -7.9(10)
O1 C1 C2 S1 -70.8(12)
N1 C1 C2 S1 108.6(8)
C9 S1 C2 N2 -26.9(7)
C9 S1 C2 C3 -156.3(7)
C9 S1 C2 C1 91.3(7)
N2 C2 C3 C8 -52.2(15)
C1 C2 C3 C8 -176.8(10)
S1 C2 C3 C8 67.5(13)
N2 C2 C3 C4 131.6(9)
C1 C2 C3 C4 7.0(10)
S1 C2 C3 C4 -108.8(8)
C8 C3 C4 C5 -0.9(16)
C2 C3 C4 C5 175.7(9)
C8 C3 C4 N1 179.7(9)
C2 C3 C4 N1 -3.7(11)
C1 N1 C4 C5 178.9(10)
C16 N1 C4 C5 6.7(16)
C1 N1 C4 C3 -1.7(11)
C16 N1 C4 C3 -173.9(9)
C3 C4 C5 C6 3.5(15)
N1 C4 C5 C6 -177.2(10)
C4 C5 C6 C7 -2.3(17)
C5 C6 C7 C8 -2(2)
C5 C6 C7 Br1 -179.3(9)
C4 C3 C8 C7 -2.9(16)
C2 C3 C8 C7 -178.7(11)
C6 C7 C8 C3 4.2(19)
Br1 C7 C8 C3 -178.2(8)
C2 S1 C9 C10 37.7(7)
C11 N2 C10 O2 95.0(11)
C2 N2 C10 O2 -100.8(10)
C11 N2 C10 C9 -146.7(9)
C2 N2 C10 C9 17.5(11)
S1 C9 C10 O2 83.9(9)
S1 C9 C10 N2 -37.0(9)
C12 O4 C11 O3 -2.6(15)
C12 O4 C11 N2 178.4(9)
C10 N2 C11 O3 -5.2(15)
C2 N2 C11 O3 -168.8(9)
C10 N2 C11 O4 173.8(8)
C2 N2 C11 O4 10.1(12)
C11 O4 C12 C15 -175.2(11)
C11 O4 C12 C13 65.4(13)
C11 O4 C12 C14 -57.2(13)
C1 N1 C16 C17 108.6(11)
C4 N1 C16 C17 -80.1(12)
N1 C16 C17 C22 -15.8(15)
N1 C16 C17 C18 168.4(9)
C22 C17 C18 C19 1.0(17)
C16 C17 C18 C19 177.0(11)
C17 C18 C19 C20 0(2)
C18 C19 C20 C21 -2(2)
C19 C20 C21 C22 2(2)
C18 C17 C22 C21 -0.8(16)
C16 C17 C22 C21 -176.5(10)
C20 C21 C22 C17 -0.6(17)
C26 N3 C23 O5 -174.5(12)
C38 N3 C23 O5 4(2)
C26 N3 C23 C24 7.0(12)
C38 N3 C23 C24 -174.1(11)
C33 N4 C24 C25 -60.3(13)
C32 N4 C24 C25 134.1(10)
C33 N4 C24 C23 57.8(13)
C32 N4 C24 C23 -107.8(10)
C33 N4 C24 S2 175.9(8)
C32 N4 C24 S2 10.3(11)
O5 C23 C24 N4 45.3(15)
N3 C23 C24 N4 -136.2(9)
O5 C23 C24 C25 173.2(11)
N3 C23 C24 C25 -8.3(11)
O5 C23 C24 S2 -70.8(13)
N3 C23 C24 S2 107.7(9)
C31 S2 C24 N4 -27.2(7)
C31 S2 C24 C25 -156.1(7)
C31 S2 C24 C23 94.1(8)
N4 C24 C25 C26 131.1(10)
C23 C24 C25 C26 6.8(11)
S2 C24 C25 C26 -107.8(9)
N4 C24 C25 C30 -51.8(15)
C23 C24 C25 C30 -176.2(11)
S2 C24 C25 C30 69.3(12)
C30 C25 C26 C27 1.3(17)
C24 C25 C26 C27 178.7(11)
C30 C25 C26 N3 179.4(9)
C24 C25 C26 N3 -3.2(12)
C23 N3 C26 C27 175.3(12)
C38 N3 C26 C27 -4(2)
C23 N3 C26 C25 -2.7(13)
C38 N3 C26 C25 178.5(12)
C25 C26 C27 C28 1.0(18)
N3 C26 C27 C28 -176.7(12)
C26 C27 C28 C29 -1.5(18)
C27 C28 C29 C30 -0.3(19)
C27 C28 C29 Br2 -176.6(10)
C28 C29 C30 C25 2.5(17)
Br2 C29 C30 C25 178.8(8)
C26 C25 C30 C29 -3.0(15)
C24 C25 C30 C29 -179.8(11)
C24 S2 C31 C32 37.5(8)
C33 N4 C32 O6 93.8(11)
C24 N4 C32 O6 -100.2(10)
C33 N4 C32 C31 -149.5(9)
C24 N4 C32 C31 16.5(12)
S2 C31 C32 O6 83.0(9)
S2 C31 C32 N4 -36.1(10)
C34 O8 C33 O7 -5.0(17)
C34 O8 C33 N4 174.3(10)
C24 N4 C33 O7 -179.2(10)
C32 N4 C33 O7 -14.0(15)
C24 N4 C33 O8 1.5(14)
C32 N4 C33 O8 166.8(9)
C33 O8 C34 C35 59.4(16)
C33 O8 C34 C37 177.9(12)
C33 O8 C34 C36 -62.9(15)
C23 N3 C38 C39 91(2)
C26 N3 C38 C39 -90(2)
C23 N3 C38 C39' 94(2)
C26 N3 C38 C39' -88(2)
N3 C38 C39 C40 104.3(19)
C39' C38 C39 C40 96(7)
N3 C38 C39 C44 -75(2)
C39' C38 C39 C44 -83(7)
C38 C39 C40 C41 -178.8(19)
C44 C39 C40 C41 0.0
C39 C40 C41 C42 0.0
C40 C41 C42 C43 0.0
C41 C42 C43 C44 0.0
C42 C43 C44 C39 0.0
C38 C39 C44 C43 178.8(19)
C40 C39 C44 C43 0.0
C39 C38 C39' C40' -28(6)
N3 C38 C39' C40' 158.7(16)
C39 C38 C39' C44' 145(9)
N3 C38 C39' C44' -28(3)
C44' C39' C40' C41' 0.0
C38 C39' C40' C41' 174(3)
C39' C40' C41' C42' 0.0
C40' C41' C42' C43' 0.0
C41' C42' C43' C44' 0.0
C42' C43' C44' C39' 0.0
C40' C39' C44' C43' 0.0
C38 C39' C44' C43' -173(4)
